data_4107209
loop_
_publ_author_name
'Debashis Mandal'
'Atsushi D. Yamaguchi'
'Junichiro Yamaguchi'
'Kenichiro Itami'

_publ_section_title
;
 Synthesis of Dragmacidin D via Direct C-H Couplings
;
_journal_name_full 'Journal of the American Chemical Society'
_journal_page_first 19660
_journal_page_last 19663
_journal_paper_doi 10.1021/ja209945x
_journal_volume 133
_journal_year 2011
_chemical_formula_sum 'C20 H17 N3 O3 S'
_chemical_formula_weight 379.43
_chemical_name_systematic
; 
 ? 
;
_space_group_IT_number 14
_symmetry_cell_setting monoclinic
_symmetry_space_group_name_Hall '-P 2yn'
_symmetry_space_group_name_H-M 'P 1 21/n 1'
_atom_sites_solution_hydrogens geom
_atom_sites_solution_primary direct
_atom_sites_solution_secondary difmap
_audit_creation_method SHELXL-97
_cell_angle_alpha 90.00
_cell_angle_beta 92.854(3)
_cell_angle_gamma 90.00
_cell_formula_units_Z 4
_cell_length_a 14.239(3)
_cell_length_b 8.1646(17)
_cell_length_c 15.033(3)
_cell_measurement_reflns_used 3772
_cell_measurement_temperature 123(2)
_cell_measurement_theta_max 25.3491
_cell_measurement_theta_min 3.1501
_cell_volume 1745.5(6)
_computing_cell_refinement 'RIGAKU CrystalClear'
_computing_data_collection 'RIGAKU CrystalClear'
_computing_data_reduction 'RIGAKU CrystalClear'
_computing_molecular_graphics ORTEP-III
_computing_structure_refinement 'SHELXL-97 (Sheldrick, 1997)'
_computing_structure_solution SIR-97
_diffrn_ambient_temperature 123(2)
_diffrn_measured_fraction_theta_full 0.996
_diffrn_measured_fraction_theta_max 0.996
_diffrn_measurement_device_type
;
Saturn70 CCD (4x4 bin mode) with MicroMax-007
;
_diffrn_radiation_monochromator graphite
_diffrn_radiation_source 'fine-focus sealed tube'
_diffrn_radiation_type MoK\a
_diffrn_radiation_wavelength 0.71070
_diffrn_reflns_av_R_equivalents 0.0395
_diffrn_reflns_av_sigmaI/netI 0.0357
_diffrn_reflns_limit_h_max 16
_diffrn_reflns_limit_h_min -12
_diffrn_reflns_limit_k_max 9
_diffrn_reflns_limit_k_min -9
_diffrn_reflns_limit_l_max 17
_diffrn_reflns_limit_l_min -17
_diffrn_reflns_number 11262
_diffrn_reflns_theta_full 25.00
_diffrn_reflns_theta_max 25.00
_diffrn_reflns_theta_min 3.15
_exptl_absorpt_coefficient_mu 0.213
_exptl_absorpt_correction_T_max 0.9894
_exptl_absorpt_correction_T_min 0.9688
_exptl_absorpt_correction_type multi-scan
_exptl_absorpt_process_details 'Jacobson, R. (1998) Private communication'
_exptl_crystal_colour Colorless
_exptl_crystal_density_diffrn 1.444
_exptl_crystal_description Chip
_exptl_crystal_F_000 792
_exptl_crystal_size_max 0.15
_exptl_crystal_size_mid 0.10
_exptl_crystal_size_min 0.05
_refine_diff_density_max 0.231
_refine_diff_density_min -0.396
_refine_diff_density_rms 0.053
_refine_ls_extinction_method none
_refine_ls_goodness_of_fit_ref 1.050
_refine_ls_hydrogen_treatment constr
_refine_ls_matrix_type full
_refine_ls_number_parameters 246
_refine_ls_number_reflns 3061
_refine_ls_number_restraints 0
_refine_ls_restrained_S_all 1.050
_refine_ls_R_factor_all 0.0514
_refine_ls_R_factor_gt 0.0418
_refine_ls_shift/su_max 0.000
_refine_ls_shift/su_mean 0.000
_refine_ls_structure_factor_coef Fsqd
_refine_ls_weighting_details 'calc w=1/[\s^2^(Fo^2^)+(0.0567P)^2^+0.6497P] where P=(Fo^2^+2Fc^2^)/3'
_refine_ls_weighting_scheme calc
_refine_ls_wR_factor_gt 0.0994
_refine_ls_wR_factor_ref 0.1059
_reflns_number_gt 2613
_reflns_number_total 3061
_reflns_threshold_expression >2sigma(I)
_cod_data_source_file ja209945x_si_002_1.cif
_cod_data_source_block S1
_cod_original_cell_volume 1745.6(6)
_cod_database_code 4107209

loop_
_symmetry_equiv_pos_as_xyz
'x, y, z'
'-x+1/2, y+1/2, -z+1/2'
'-x, -y, -z'
'x-1/2, -y-1/2, z-1/2'

loop_
_atom_site_label
_atom_site_type_symbol
_atom_site_fract_x
_atom_site_fract_y
_atom_site_fract_z
_atom_site_U_iso_or_equiv
_atom_site_adp_type
_atom_site_occupancy
_atom_site_symmetry_multiplicity
_atom_site_calc_flag
_atom_site_refinement_flags
N1 N 0.73268(11) 0.4994(2) 0.92883(11) 0.0197(4) Uani 1 1 d .
C1 C 0.79169(13) 0.4043(2) 0.98466(13) 0.0196(4) Uani 1 1 d .
H1 H 0.7753 0.3598 1.0402 0.023 Uiso 1 1 calc R
C2 C 0.87668(13) 0.3845(2) 0.94767(13) 0.0180(4) Uani 1 1 d .
C3 C 0.87171(13) 0.4732(2) 0.86335(13) 0.0168(4) Uani 1 1 d .
C4 C 0.93451(14) 0.4965(2) 0.79572(13) 0.0213(5) Uani 1 1 d .
H2 H 0.9956 0.4498 0.8004 0.026 Uiso 1 1 calc R
C5 C 0.90621(14) 0.5885(3) 0.72230(13) 0.0232(5) Uani 1 1 d .
H3 H 0.9481 0.6034 0.6757 0.028 Uiso 1 1 calc R
C6 C 0.81693(15) 0.6603(3) 0.71504(14) 0.0248(5) Uani 1 1 d .
H4 H 0.7995 0.7234 0.6637 0.030 Uiso 1 1 calc R
C7 C 0.75367(14) 0.6415(2) 0.78094(14) 0.0221(5) Uani 1 1 d .
H5 H 0.6934 0.6918 0.7765 0.027 Uiso 1 1 calc R
C8 C 0.78176(13) 0.5460(2) 0.85393(13) 0.0184(4) Uani 1 1 d .
S1 S 0.62152(3) 0.54102(6) 0.95274(3) 0.01981(16) Uani 1 1 d .
O1 O 0.59298(10) 0.40307(17) 1.00316(10) 0.0266(4) Uani 1 1 d .
O2 O 0.57464(9) 0.58447(18) 0.87019(10) 0.0254(3) Uani 1 1 d .
C9 C 0.63031(13) 0.7130(2) 1.02210(13) 0.0183(4) Uani 1 1 d .
C10 C 0.63882(14) 0.6941(3) 1.11394(14) 0.0238(5) Uani 1 1 d .
H6 H 0.6394 0.5880 1.1399 0.029 Uiso 1 1 calc R
C11 C 0.64651(14) 0.8324(3) 1.16708(14) 0.0267(5) Uani 1 1 d .
H7 H 0.6517 0.8204 1.2300 0.032 Uiso 1 1 calc R
C12 C 0.64680(14) 0.9885(3) 1.13022(14) 0.0250(5) Uani 1 1 d .
C13 C 0.63754(15) 1.0035(3) 1.03790(15) 0.0267(5) Uani 1 1 d .
H8 H 0.6368 1.1094 1.0117 0.032 Uiso 1 1 calc R
C14 C 0.62934(14) 0.8672(2) 0.98369(14) 0.0238(5) Uani 1 1 d .
H9 H 0.6231 0.8791 0.9208 0.029 Uiso 1 1 calc R
C15 C 0.65472(17) 1.1400(3) 1.18750(16) 0.0369(6) Uani 1 1 d .
H10 H 0.7129 1.1983 1.1755 0.055 Uiso 1 1 calc R
H11 H 0.6558 1.1085 1.2504 0.055 Uiso 1 1 calc R
H12 H 0.6007 1.2116 1.1738 0.055 Uiso 1 1 calc R
C16 C 0.95723(13) 0.2933(2) 0.98596(13) 0.0178(4) Uani 1 1 d .
C17 C 0.94866(14) 0.2116(2) 1.07226(13) 0.0196(4) Uani 1 1 d .
N2 N 1.02761(11) 0.1240(2) 1.10101(11) 0.0219(4) Uani 1 1 d .
C18 C 1.10646(14) 0.1197(3) 1.05342(14) 0.0239(5) Uani 1 1 d .
H13 H 1.1597 0.0593 1.0753 0.029 Uiso 1 1 calc R
C19 C 1.10953(14) 0.2007(2) 0.97525(14) 0.0227(5) Uani 1 1 d .
H14 H 1.1655 0.1973 0.9435 0.027 Uiso 1 1 calc R
N3 N 1.03393(11) 0.2875(2) 0.94067(11) 0.0205(4) Uani 1 1 d .
O3 O 0.87884(10) 0.21487(18) 1.11732(9) 0.0257(4) Uani 1 1 d .
C20 C 1.02383(16) 0.0371(3) 1.18614(14) 0.0289(5) Uani 1 1 d .
H15 H 1.0844 -0.0164 1.2002 0.043 Uiso 1 1 calc R
H16 H 0.9740 -0.0456 1.1818 0.043 Uiso 1 1 calc R
H17 H 1.0106 0.1154 1.2334 0.043 Uiso 1 1 calc R

loop_
_atom_site_aniso_label
_atom_site_aniso_U_11
_atom_site_aniso_U_22
_atom_site_aniso_U_33
_atom_site_aniso_U_23
_atom_site_aniso_U_13
_atom_site_aniso_U_12
N1 0.0150(9) 0.0202(9) 0.0241(9) 0.0001(7) 0.0030(7) 0.0028(7)
C1 0.0192(11) 0.0182(10) 0.0211(10) -0.0006(8) -0.0003(8) -0.0009(8)
C2 0.0181(10) 0.0170(10) 0.0188(10) -0.0054(8) 0.0006(8) -0.0018(8)
C3 0.0168(10) 0.0149(10) 0.0185(10) -0.0046(8) -0.0015(8) -0.0018(8)
C4 0.0194(11) 0.0221(11) 0.0225(11) -0.0045(9) 0.0022(8) -0.0019(8)
C5 0.0233(11) 0.0253(11) 0.0213(11) -0.0016(9) 0.0049(8) -0.0051(9)
C6 0.0278(12) 0.0231(11) 0.0230(11) 0.0019(9) -0.0020(9) -0.0030(9)
C7 0.0203(11) 0.0194(11) 0.0262(11) 0.0000(9) -0.0027(8) -0.0003(8)
C8 0.0171(10) 0.0180(10) 0.0202(10) -0.0035(8) 0.0014(8) -0.0021(8)
S1 0.0146(3) 0.0187(3) 0.0264(3) -0.0013(2) 0.0026(2) 0.00101(19)
O1 0.0199(8) 0.0188(7) 0.0417(9) 0.0024(7) 0.0082(6) -0.0002(6)
O2 0.0192(7) 0.0301(8) 0.0265(8) -0.0046(7) -0.0024(6) 0.0031(6)
C9 0.0144(10) 0.0191(10) 0.0216(10) 0.0009(8) 0.0030(8) 0.0020(8)
C10 0.0217(11) 0.0250(11) 0.0250(11) 0.0067(9) 0.0037(8) 0.0050(9)
C11 0.0222(11) 0.0383(13) 0.0198(11) -0.0009(10) 0.0023(8) 0.0010(9)
C12 0.0153(11) 0.0297(12) 0.0306(12) -0.0055(10) 0.0067(9) -0.0033(9)
C13 0.0304(12) 0.0198(11) 0.0302(12) 0.0017(9) 0.0043(9) -0.0013(9)
C14 0.0269(12) 0.0226(11) 0.0220(11) 0.0032(9) 0.0008(9) 0.0024(9)
C15 0.0358(14) 0.0393(14) 0.0365(14) -0.0132(11) 0.0116(11) -0.0120(11)
C16 0.0170(10) 0.0155(10) 0.0207(10) -0.0039(8) -0.0002(8) -0.0022(8)
C17 0.0190(11) 0.0199(11) 0.0195(10) -0.0052(8) -0.0031(8) -0.0002(8)
N2 0.0222(9) 0.0206(9) 0.0225(9) -0.0018(7) -0.0030(7) 0.0016(7)
C18 0.0179(11) 0.0215(11) 0.0316(12) -0.0069(9) -0.0055(9) 0.0026(8)
C19 0.0154(10) 0.0242(11) 0.0285(12) -0.0057(9) 0.0003(8) 0.0021(8)
N3 0.0159(9) 0.0202(9) 0.0253(9) -0.0034(7) 0.0001(7) -0.0011(7)
O3 0.0227(8) 0.0314(9) 0.0232(8) 0.0005(6) 0.0028(6) 0.0021(6)
C20 0.0325(13) 0.0305(12) 0.0232(12) 0.0010(9) -0.0026(9) 0.0052(10)

loop_
_atom_type_symbol
_atom_type_description
_atom_type_scat_dispersion_real
_atom_type_scat_dispersion_imag
_atom_type_scat_source
C C 0.0033 0.0016 'International Tables Vol C Tables 4.2.6.8 and 6.1.1.4'
H H 0.0000 0.0000 'International Tables Vol C Tables 4.2.6.8 and 6.1.1.4'
N N 0.0061 0.0033 'International Tables Vol C Tables 4.2.6.8 and 6.1.1.4'
O O 0.0106 0.0060 'International Tables Vol C Tables 4.2.6.8 and 6.1.1.4'
S S 0.1246 0.1234 'International Tables Vol C Tables 4.2.6.8 and 6.1.1.4'

loop_
_geom_angle_atom_site_label_1
_geom_angle_atom_site_label_2
_geom_angle_atom_site_label_3
_geom_angle
C1 N1 C8 108.92(16)
C1 N1 S1 122.11(14)
C8 N1 S1 128.96(14)
C2 C1 N1 109.90(18)
C2 C1 H1 125.0
N1 C1 H1 125.0
C1 C2 C3 106.82(17)
C1 C2 C16 126.41(18)
C3 C2 C16 126.76(17)
C4 C3 C8 118.58(18)
C4 C3 C2 133.92(18)
C8 C3 C2 107.50(17)
C5 C4 C3 118.94(19)
C5 C4 H2 120.5
C3 C4 H2 120.5
C4 C5 C6 121.26(19)
C4 C5 H3 119.4
C6 C5 H3 119.4
C7 C6 C5 121.34(19)
C7 C6 H4 119.3
C5 C6 H4 119.3
C6 C7 C8 117.20(19)
C6 C7 H5 121.4
C8 C7 H5 121.4
C7 C8 N1 130.51(18)
C7 C8 C3 122.65(19)
N1 C8 C3 106.83(17)
O2 S1 O1 121.70(9)
O2 S1 N1 105.69(9)
O1 S1 N1 104.51(8)
O2 S1 C9 109.62(9)
O1 S1 C9 109.29(9)
N1 S1 C9 104.51(9)
C14 C9 C10 120.95(19)
C14 C9 S1 118.82(16)
C10 C9 S1 120.22(15)
C11 C10 C9 118.91(19)
C11 C10 H6 120.5
C9 C10 H6 120.5
C10 C11 C12 121.3(2)
C10 C11 H7 119.3
C12 C11 H7 119.3
C11 C12 C13 118.4(2)
C11 C12 C15 121.7(2)
C13 C12 C15 119.8(2)
C14 C13 C12 121.2(2)
C14 C13 H8 119.4
C12 C13 H8 119.4
C13 C14 C9 119.2(2)
C13 C14 H9 120.4
C9 C14 H9 120.4
C12 C15 H10 109.5
C12 C15 H11 109.5
H10 C15 H11 109.5
C12 C15 H12 109.5
H10 C15 H12 109.5
H11 C15 H12 109.5
N3 C16 C2 118.01(18)
N3 C16 C17 123.23(18)
C2 C16 C17 118.75(17)
O3 C17 N2 120.35(18)
O3 C17 C16 125.53(18)
N2 C17 C16 114.11(17)
C18 N2 C17 121.86(18)
C18 N2 C20 120.86(17)
C17 N2 C20 117.27(17)
C19 C18 N2 120.50(18)
C19 C18 H13 119.7
N2 C18 H13 119.7
C18 C19 N3 121.64(19)
C18 C19 H14 119.2
N3 C19 H14 119.2
C16 N3 C19 118.62(18)
N2 C20 H15 109.5
N2 C20 H16 109.5
H15 C20 H16 109.5
N2 C20 H17 109.5
H15 C20 H17 109.5
H16 C20 H17 109.5

loop_
_geom_bond_atom_site_label_1
_geom_bond_atom_site_label_2
_geom_bond_distance
N1 C1 1.394(3)
N1 C8 1.407(2)
N1 S1 1.6754(17)
C1 C2 1.366(3)
C1 H1 0.9500
C2 C3 1.458(3)
C2 C16 1.461(3)
C3 C4 1.400(3)
C3 C8 1.413(3)
C4 C5 1.378(3)
C4 H2 0.9500
C5 C6 1.399(3)
C5 H3 0.9500
C6 C7 1.380(3)
C6 H4 0.9500
C7 C8 1.389(3)
C7 H5 0.9500
S1 O2 1.4245(15)
S1 O1 1.4280(15)
S1 C9 1.750(2)
C9 C14 1.385(3)
C9 C10 1.388(3)
C10 C11 1.385(3)
C10 H6 0.9500
C11 C12 1.390(3)
C11 H7 0.9500
C12 C13 1.393(3)
C12 C15 1.508(3)
C13 C14 1.381(3)
C13 H8 0.9500
C14 H9 0.9500
C15 H10 0.9800
C15 H11 0.9800
C15 H12 0.9800
C16 N3 1.316(3)
C16 C17 1.469(3)
C17 O3 1.231(2)
C17 N2 1.383(3)
N2 C18 1.362(3)
N2 C20 1.467(3)
C18 C19 1.351(3)
C18 H13 0.9500
C19 N3 1.370(3)
C19 H14 0.9500
C20 H15 0.9800
C20 H16 0.9800
C20 H17 0.9800

loop_
_geom_torsion_atom_site_label_1
_geom_torsion_atom_site_label_2
_geom_torsion_atom_site_label_3
_geom_torsion_atom_site_label_4
_geom_torsion
C8 N1 C1 C2 -1.4(2)
S1 N1 C1 C2 177.65(14)
N1 C1 C2 C3 0.3(2)
N1 C1 C2 C16 179.77(17)
C1 C2 C3 C4 -178.9(2)
C16 C2 C3 C4 1.6(3)
C1 C2 C3 C8 0.8(2)
C16 C2 C3 C8 -178.64(18)
C8 C3 C4 C5 -0.5(3)
C2 C3 C4 C5 179.3(2)
C3 C4 C5 C6 1.0(3)
C4 C5 C6 C7 -0.2(3)
C5 C6 C7 C8 -1.1(3)
C6 C7 C8 N1 -177.19(19)
C6 C7 C8 C3 1.6(3)
C1 N1 C8 C7 -179.2(2)
S1 N1 C8 C7 1.9(3)
C1 N1 C8 C3 1.8(2)
S1 N1 C8 C3 -177.09(14)
C4 C3 C8 C7 -0.9(3)
C2 C3 C8 C7 179.35(18)
C4 C3 C8 N1 178.19(16)
C2 C3 C8 N1 -1.6(2)
C1 N1 S1 O2 -159.10(15)
C8 N1 S1 O2 19.68(19)
C1 N1 S1 O1 -29.57(17)
C8 N1 S1 O1 149.22(17)
C1 N1 S1 C9 85.24(17)
C8 N1 S1 C9 -95.98(18)
O2 S1 C9 C14 -25.30(19)
O1 S1 C9 C14 -161.02(15)
N1 S1 C9 C14 87.58(17)
O2 S1 C9 C10 155.20(16)
O1 S1 C9 C10 19.49(19)
N1 S1 C9 C10 -91.91(17)
C14 C9 C10 C11 -0.1(3)
S1 C9 C10 C11 179.41(15)
C9 C10 C11 C12 -0.7(3)
C10 C11 C12 C13 1.1(3)
C10 C11 C12 C15 179.7(2)
C11 C12 C13 C14 -0.8(3)
C15 C12 C13 C14 -179.5(2)
C12 C13 C14 C9 0.1(3)
C10 C9 C14 C13 0.4(3)
S1 C9 C14 C13 -179.12(16)
C1 C2 C16 N3 -179.89(19)
C3 C2 C16 N3 -0.6(3)
C1 C2 C16 C17 0.6(3)
C3 C2 C16 C17 179.95(18)
N3 C16 C17 O3 179.26(18)
C2 C16 C17 O3 -1.3(3)
N3 C16 C17 N2 -1.6(3)
C2 C16 C17 N2 177.86(16)
O3 C17 N2 C18 -179.08(18)
C16 C17 N2 C18 1.7(3)
O3 C17 N2 C20 0.0(3)
C16 C17 N2 C20 -179.16(17)
C17 N2 C18 C19 -0.6(3)
C20 N2 C18 C19 -179.70(19)
N2 C18 C19 N3 -0.9(3)
C2 C16 N3 C19 -179.18(17)
C17 C16 N3 C19 0.3(3)
C18 C19 N3 C16 1.0(3)

loop_
_cod_related_entry_id
_cod_related_entry_database
_cod_related_entry_code
1 ChemSpider 30660291
